data_7063718
loop_
_publ_author_name
'Li, Jun-Fei'
'Xu, Jing-Wen'
'Feng, Hui-Jun'
'Liu, Qiao-Yun'
'Wang, Jun-Wen'

_publ_section_title
;
 Thiazolothiazole-based metal--organic frameworks for photocatalytic
 coupling of benzylamine and degradation of organic dyes
;
_journal_issue 16
_journal_name_full 'New Journal of Chemistry'
_journal_page_first 6838
_journal_page_last 6845
_journal_paper_doi 10.1039/D5NJ00340G
_journal_volume 49
_journal_year 2025
_chemical_formula_moiety 'C78 H42 Cd3 N12 O12 S6, 8[C3H7N]'
_chemical_formula_sum 'C102 H98 Cd3 N20 O12 S6'
_chemical_formula_weight 2325.56
_space_group_crystal_system monoclinic
_space_group_IT_number 15
_space_group_name_Hall '-C 2yc'
_space_group_name_H-M_alt 'C 1 2/c 1'
_atom_sites_solution_hydrogens geom
_atom_sites_solution_primary dual
_audit_creation_date 2023-09-26
_audit_creation_method
; 
Olex2 1.5 
(compiled 2023.08.24 svn.re1ec1418 for OlexSys, GUI svn.r6817) 
;
_audit_update_record
;
2024-11-13 deposited with the CCDC.	2025-03-26 downloaded from the CCDC.
;
_cell_angle_alpha 90
_cell_angle_beta 132.477(5)
_cell_angle_gamma 90
_cell_formula_units_Z 8
_cell_length_a 45.899(6)
_cell_length_b 17.4621(17)
_cell_length_c 33.535(4)
_cell_measurement_reflns_used 9974
_cell_measurement_temperature 273.15
_cell_measurement_theta_max 24.00
_cell_measurement_theta_min 2.54
_cell_volume 19824(4)
_computing_cell_refinement 'SAINT v8.37A (Bruker, 2015)'
_computing_data_collection 'Bruker APEX2'
_computing_data_reduction 'SAINT v8.37A (Bruker, 2015)'
_computing_molecular_graphics 'Olex2 1.5 (Dolomanov et al., 2009)'
_computing_publication_material 'Olex2 1.5 (Dolomanov et al., 2009)'
_computing_structure_refinement 'SHELXL 2018/3 (Sheldrick, 2015)'
_computing_structure_solution 'SHELXT 2018/2 (Sheldrick, 2018)'
_diffrn_ambient_temperature 273.15
_diffrn_measured_fraction_theta_full 0.991
_diffrn_measured_fraction_theta_max 0.991
_diffrn_measurement_device_type 'Bruker APEX-II CCD'
_diffrn_measurement_method '\f and \w scans'
_diffrn_radiation_type MoK\a
_diffrn_radiation_wavelength 0.71073
_diffrn_reflns_av_R_equivalents 0.1597
_diffrn_reflns_av_unetI/netI 0.1404
_diffrn_reflns_Laue_measured_fraction_full 0.991
_diffrn_reflns_Laue_measured_fraction_max 0.991
_diffrn_reflns_limit_h_max 53
_diffrn_reflns_limit_h_min -53
_diffrn_reflns_limit_k_max 20
_diffrn_reflns_limit_k_min -17
_diffrn_reflns_limit_l_max 39
_diffrn_reflns_limit_l_min -39
_diffrn_reflns_number 122987
_diffrn_reflns_point_group_measured_fraction_full 0.991
_diffrn_reflns_point_group_measured_fraction_max 0.991
_diffrn_reflns_theta_full 24.713
_diffrn_reflns_theta_max 24.713
_diffrn_reflns_theta_min 2.149
_diffrn_source_current 1.0
_diffrn_source_power 0.05
_diffrn_source_voltage 50.0
_diffrn_standards_number 0
_exptl_absorpt_coefficient_mu 0.837
_exptl_absorpt_correction_type none
_exptl_crystal_colour colourless
_exptl_crystal_colour_primary colourless
_exptl_crystal_density_diffrn 1.558
_exptl_crystal_description block
_exptl_crystal_F_000 9488
_exptl_crystal_size_max 0.56
_exptl_crystal_size_mid 0.36
_exptl_crystal_size_min 0.32
_refine_diff_density_max 1.809
_refine_diff_density_min -0.993
_refine_diff_density_rms 0.127
_refine_ls_extinction_method none
_refine_ls_goodness_of_fit_ref 1.079
_refine_ls_hydrogen_treatment constr
_refine_ls_matrix_type full
_refine_ls_number_parameters 1000
_refine_ls_number_reflns 16745
_refine_ls_number_restraints 1047
_refine_ls_restrained_S_all 1.075
_refine_ls_R_factor_all 0.1503
_refine_ls_R_factor_gt 0.0797
_refine_ls_shift/su_max 0.002
_refine_ls_shift/su_mean 0.000
_refine_ls_structure_factor_coef Fsqd
_refine_ls_weighting_details 'w=1/[\s^2^(Fo^2^)+(0.1000P)^2^] where P=(Fo^2^+2Fc^2^)/3'
_refine_ls_weighting_scheme calc
_refine_ls_wR_factor_gt 0.1851
_refine_ls_wR_factor_ref 0.2102
_reflns_Friedel_coverage 0.000
_reflns_number_gt 8867
_reflns_number_total 16745
_reflns_threshold_expression 'I > 2\s(I)'
_cod_data_source_file d5nj00340g2.cif
_cod_data_source_block c2c
_cod_depositor_comments 'Adding full bibliography for 7063718--7063720.cif.'
_cod_database_code 7063718
_shelx_shelxl_version_number 2018/3
_shelx_space_group_comment
; 
The symmetry employed for this shelxl refinement is uniquely defined 
by the following loop, which should always be used as a source of 
symmetry information in preference to the above space-group names. 
They are only intended as comments. 
;
_shelx_estimated_absorpt_t_max 0.775
_shelx_estimated_absorpt_t_min 0.651
_olex2_refinement_description
; 
1. Fixed Uiso 
 At 1.2 times of: 
  All C(H) groups 
2. Rigid bond restraints 
 All non-hydrogen atoms 
 with sigma for 1-2 distances of 0.01 and sigma for 1-3 distances of 0.01 
3. Uiso/Uaniso restraints and constraints 
All non-hydrogen atoms have similar U: within 2A with sigma of 0.01 and sigma 
for terminal atoms of 0.02 within 2A 
Uanis(N4) \\sim Ueq: with sigma of 0.005 and sigma for terminal atoms of 0.01 
Uanis(N1) \\sim Ueq: with sigma of 0.001 and sigma for terminal atoms of 0.002 
4.a Aromatic/amide H refined with riding coordinates: 
 C4(H4), C14(H14), C16(H16), C20(H20), C26(H26), C28(H28), C32(H32), C34(H34), 
 C42(H42), C48(H48), C56(H56), C58(H58), C62(H62), C68(H68), C70(H70), C5(H5), 
 C21(H21), C43(H43), C11(H11), C45(H45), C3(H3), C25(H25), C51(H51), C13(H13), 
 C53(H53), C27(H27), C55(H55), C7(H7), C57(H57), C31(H31), C63(H63), C65(H65), 
 C17(H17), C35(H35), C9(H9), C73(H73), C37(H37), C75(H75), C19(H19), C77(H77), 
 C39(H39), C79(H79) 
;
_smtbx_masks_special_details
; 
A solvent mask was calculated and 2040 electrons were 
found in a volume of 7644\%A^3^ in 1 void per unit cell. 
This is consistent with the presence of 
8[C3H7N] per Asymmetric Unit 
which account for 2048 electrons 
per unit cell. 
;
_smtbx_masks_void_probe_radius 1.2
_smtbx_masks_void_truncation_radius 1.2
_olex2_submission_special_instructions 'No special instructions were received'

loop_
_space_group_symop_operation_xyz
'x, y, z'
'-x, y, -z+1/2'
'x+1/2, y+1/2, z'
'-x+1/2, y+1/2, -z+1/2'
'-x, -y, -z'
'x, -y, z-1/2'
'-x+1/2, -y+1/2, -z'
'x+1/2, -y+1/2, z-1/2'

loop_
_atom_site_label
_atom_site_type_symbol
_atom_site_fract_x
_atom_site_fract_y
_atom_site_fract_z
_atom_site_U_iso_or_equiv
_atom_site_adp_type
_atom_site_occupancy
_atom_site_site_symmetry_order
_atom_site_calc_flag
_atom_site_refinement_flags_posn
_atom_site_refinement_flags_adp
_atom_site_refinement_flags_occupancy
_atom_site_disorder_assembly
_atom_site_disorder_group
Cd1 Cd 0.84530(2) 0.91813(3) 0.97962(2) 0.0341(2) Uani 1 1 d . U . . .
Cd3 Cd 0.48889(2) 0.91126(3) 0.68321(2) 0.03143(19) Uani 1 1 d . U . . .
Cd2 Cd 0.82223(2) 0.94928(3) 0.84781(2) 0.0371(2) Uani 1 1 d . U . . .
S1 S 0.44330(7) 0.48560(13) 0.64314(11) 0.0651(8) Uani 1 1 d . U . . .
S4 S 0.88849(7) 0.49141(12) 1.01874(11) 0.0657(8) Uani 1 1 d . U . . .
S6 S 0.77876(8) 0.52462(13) 0.81056(11) 0.0704(8) Uani 1 1 d . U . . .
S3 S 0.53681(7) 0.33765(13) 0.72798(12) 0.0812(10) Uani 1 1 d . U . . .
S2 S 0.79399(8) 0.34522(13) 0.93226(12) 0.0806(9) Uani 1 1 d . U . . .
S5 S 0.87179(8) 0.37550(14) 0.89505(13) 0.0885(10) Uani 1 1 d . U . . .
N1 N 0.82407(17) 0.0850(3) 0.8567(2) 0.0186(12) Uani 1 1 d . U . . .
O1 O 0.54329(15) 0.9104(3) 0.7767(2) 0.0419(13) Uani 1 1 d . U . . .
O4 O 0.91325(16) 0.9217(3) 1.0275(2) 0.0467(14) Uani 1 1 d . U . . .
N4 N 0.84221(18) 0.0532(3) 0.9813(3) 0.0313(15) Uani 1 1 d . U . . .
O6 O 0.57871(15) 0.9105(3) 0.8638(2) 0.0431(14) Uani 1 1 d . U . . .
O8 O 0.75539(16) 0.9485(3) 0.8024(2) 0.0528(15) Uani 1 1 d . U . . .
O10 O 0.78988(16) 0.9252(3) 0.8868(2) 0.0471(14) Uani 1 1 d . U . . .
O12 O 0.46806(17) 0.9132(3) 0.5954(2) 0.0495(15) Uani 1 1 d . U . . .
O3 O 0.87770(16) 0.9412(3) 0.9406(2) 0.0488(14) Uani 1 1 d . U . . .
N6 N 0.48988(19) 0.7799(3) 0.6872(2) 0.0346(15) Uani 1 1 d . U . . .
N8 N 0.8438(2) 0.7861(4) 0.9722(3) 0.0396(16) Uani 1 1 d . U . . .
O7 O 0.86447(17) 1.0828(3) 0.5646(2) 0.0538(16) Uani 1 1 d . U . . .
N10 N 0.8238(2) 0.8175(4) 0.8471(3) 0.0435(16) Uani 1 1 d . U . . .
O2 O 0.53134(18) 0.9285(3) 0.6652(2) 0.0580(16) Uani 1 1 d . U . . .
O9 O 0.86503(18) 0.9598(4) 0.8305(2) 0.0677(18) Uani 1 1 d . U . . .
O5 O 0.80130(18) 1.0778(4) 0.4962(2) 0.0635(17) Uani 1 1 d . U . . .
C46 C 0.5760(2) 0.9118(4) 0.8240(3) 0.0340(17) Uani 1 1 d . U . . .
N5 N 0.4896(2) 0.0425(4) 0.6869(3) 0.0500(18) Uani 1 1 d . U . . .
C4 C 0.4547(2) 0.7396(4) 0.6523(3) 0.044(2) Uani 1 1 d . U . . .
H4 H 0.431125 0.766771 0.629588 0.053 Uiso 1 1 calc R U . . .
N3 N 0.8123(2) 0.5043(4) 0.9470(3) 0.058(2) Uani 1 1 d . U . . .
C6 C 0.6486(2) 0.9208(5) 0.8055(3) 0.0493(19) Uani 1 1 d . U . . .
C8 C 0.7572(3) 0.9347(5) 0.8400(4) 0.0444(19) Uani 1 1 d . U . . .
N11 N 0.8564(2) 0.5334(4) 0.8792(3) 0.064(2) Uani 1 1 d . U . . .
C12 C 0.8228(3) 0.6565(5) 0.8479(3) 0.048(2) Uani 1 1 d . U . . .
C14 C 0.8797(2) 0.6684(4) 1.0101(3) 0.044(2) Uani 1 1 d . U . . .
H14 H 0.903852 0.643344 1.034598 0.053 Uiso 1 1 calc R U . . .
C16 C 0.4535(3) 0.6635(4) 0.6502(3) 0.048(2) Uani 1 1 d . U . . .
H16 H 0.429371 0.638719 0.625320 0.058 Uiso 1 1 calc R U . . .
C18 C 0.8449(2) 0.6278(4) 0.9760(3) 0.0384(18) Uani 1 1 d . U . . .
C20 C 0.6134(2) 0.9178(5) 0.7958(3) 0.048(2) Uani 1 1 d . U . . .
H20 H 0.589229 0.919886 0.760339 0.058 Uiso 1 1 calc R U . . .
O11 O 0.80197(19) 0.9569(4) 0.7625(2) 0.0708(18) Uani 1 1 d . U . . .
C22 C 0.4882(2) 0.6205(4) 0.6850(3) 0.0407(19) Uani 1 1 d . U . . .
C24 C 0.9107(3) 0.9402(4) 0.9891(4) 0.0401(18) Uani 1 1 d . U . . .
N7 N 0.4606(2) 0.3284(4) 0.6583(3) 0.059(2) Uani 1 1 d . U . . .
C26 C 0.5239(3) 0.0800(5) 0.7184(4) 0.057(2) Uani 1 1 d . U . . .
H26 H 0.547152 0.051698 0.740557 0.068 Uiso 1 1 calc R U . . .
C28 C 0.5236(3) 0.6612(4) 0.7206(3) 0.051(2) Uani 1 1 d . U . . .
H28 H 0.547511 0.635212 0.744185 0.061 Uiso 1 1 calc R U . . .
C30 C 0.4923(2) 0.2875(4) 0.6876(3) 0.044(2) Uani 1 1 d . U . . .
C32 C 0.8110(3) 0.7446(5) 0.9405(4) 0.055(2) Uani 1 1 d . U . . .
H32 H 0.787125 0.770656 0.916489 0.066 Uiso 1 1 calc R U . . .
N2 N 0.8703(2) 0.3344(4) 1.0049(3) 0.059(2) Uani 1 1 d . U . . .
C34 C 0.5229(3) 0.7372(4) 0.7207(3) 0.046(2) Uani 1 1 d . U . . .
H34 H 0.546879 0.762729 0.745541 0.055 Uiso 1 1 calc R U . . .
C36 C 0.5019(3) 0.9306(5) 0.6155(4) 0.048(2) Uani 1 1 d . U . . .
C38 C 0.8224(3) 0.5774(5) 0.8489(4) 0.051(2) Uani 1 1 d . U . . .
N9 N 0.5190(2) 0.4949(4) 0.7130(3) 0.067(2) Uani 1 1 d . U . . .
C40 C 0.8386(3) 0.2107(4) 0.9775(3) 0.0423(19) Uani 1 1 d . U . . .
C42 C 0.8585(3) 0.6987(5) 0.8808(3) 0.055(2) Uani 1 1 d . U . . .
H42 H 0.882666 0.673418 0.903447 0.066 Uiso 1 1 calc R U . . .
C44 C 0.8268(3) 0.3233(5) 0.8550(4) 0.0461(19) Uani 1 1 d . U . . .
N46 N 0.7946(2) 0.3663(4) 0.8262(3) 0.0583(19) Uani 1 1 d . U . . .
C48 C 0.8779(3) 0.7464(5) 1.0069(3) 0.049(2) Uani 1 1 d . U . . .
H48 H 0.901381 0.773729 1.030001 0.059 Uiso 1 1 calc R U . . .
C50 C 0.7198(2) 0.9276(5) 0.8285(3) 0.0486(19) Uani 1 1 d . U . . .
C52 C 0.5071(3) 0.9577(5) 0.5785(3) 0.047(2) Uani 1 1 d . U . . .
C54 C 0.4858(3) 0.5365(5) 0.6821(4) 0.055(2) Uani 1 1 d . U . . .
C56 C 0.9470(2) 0.9740(5) 0.9606(3) 0.049(2) Uani 1 1 d . U . . .
H56 H 0.923671 0.969019 0.924701 0.059 Uiso 1 1 calc R U . . .
C58 C 0.8572(3) 0.7758(4) 0.8789(3) 0.055(2) Uani 1 1 d . U . . .
H58 H 0.881114 0.802085 0.901233 0.066 Uiso 1 1 calc R U . . .
C60 C 0.8224(3) 0.4266(5) 0.9578(4) 0.058(2) Uani 1 1 d . U . . .
C62 C 0.7886(3) 0.6995(5) 0.8154(3) 0.058(3) Uani 1 1 d . U . . .
H62 H 0.764291 0.674734 0.792705 0.070 Uiso 1 1 calc R U . . .
C64 C 0.4712(3) 0.4028(4) 0.6678(4) 0.048(2) Uani 1 1 d . U . . .
C66 C 0.6136(2) 0.9122(5) 0.8352(3) 0.0493(19) Uani 1 1 d . U . . .
C68 C 0.5265(3) 0.1606(5) 0.7199(4) 0.062(2) Uani 1 1 d . U . . .
H68 H 0.550956 0.184657 0.742054 0.075 Uiso 1 1 calc R U . . .
C70 C 0.4573(3) 0.0845(5) 0.6571(4) 0.058(3) Uani 1 1 d . U . . .
H70 H 0.433155 0.059230 0.635834 0.070 Uiso 1 1 calc R U . . .
C72 C 0.8268(3) 0.2433(5) 0.8574(4) 0.049(2) Uani 1 1 d . U . . .
C74 C 0.8453(3) 0.5455(5) 0.9772(4) 0.053(2) Uani 1 1 d . U . . .
C76 C 0.4923(3) 0.2031(5) 0.6880(3) 0.054(2) Uani 1 1 d . U . . .
C78 C 0.8438(3) 0.4568(5) 0.8688(4) 0.055(2) Uani 1 1 d . U . . .
C80 C 0.8303(3) 1.0744(5) 0.5460(4) 0.055(2) Uani 1 1 d . U . . .
C5 C 0.4771(3) 0.9600(5) 0.5247(3) 0.053(2) Uani 1 1 d . U . . .
H5 H 0.452387 0.942825 0.510168 0.064 Uiso 1 1 calc R U . . .
C41 C 0.4812(2) 0.9876(5) 0.4887(3) 0.051(2) Uani 1 1 d . U . . .
C21 C 0.7897(3) 0.7764(5) 0.8160(4) 0.061(3) Uani 1 1 d . U . . .
H21 H 0.765833 0.802953 0.793871 0.074 Uiso 1 1 calc R U . . .
C43 C 0.8738(3) 0.0925(4) 1.0074(4) 0.055(2) Uani 1 1 d . U . . .
H43 H 0.897790 0.067179 1.026700 0.066 Uiso 1 1 calc R U . . .
C11 C 0.7934(3) 0.1235(5) 0.8300(3) 0.058(2) Uani 1 1 d . U . . .
H11 H 0.769441 0.097943 0.810180 0.070 Uiso 1 1 calc R U . . .
C45 C 0.8082(3) 0.0872(5) 0.9493(4) 0.055(2) Uani 1 1 d . U . . .
H45 H 0.785510 0.057273 0.928095 0.066 Uiso 1 1 calc R U . . .
C23 C 0.8363(3) 0.9625(6) 0.7816(4) 0.059(2) Uani 1 1 d . U . . .
C47 C 0.8379(3) 0.2941(4) 0.9759(3) 0.0430(19) Uani 1 1 d . U . . .
C3 C 0.4552(3) 1.0180(6) 0.3994(4) 0.068(3) Uani 1 1 d . U . . .
H3 H 0.433907 1.022308 0.362379 0.082 Uiso 1 1 calc R U . . .
C49 C 0.8602(3) 0.4095(4) 0.9940(4) 0.052(2) Uani 1 1 d . U . . .
C25 C 0.7930(3) 0.1996(5) 0.8281(4) 0.055(2) Uani 1 1 d . U . . .
H25 H 0.768741 0.224470 0.805896 0.066 Uiso 1 1 calc R U . . .
C51 C 0.4568(3) 0.1651(5) 0.6553(4) 0.059(2) Uani 1 1 d . U . . .
H51 H 0.433029 0.191894 0.632522 0.071 Uiso 1 1 calc R U . . .
C13 C 0.8734(3) 0.1719(5) 1.0079(4) 0.061(2) Uani 1 1 d . U . . .
H13 H 0.897126 0.198819 1.029194 0.074 Uiso 1 1 calc R U . . .
C53 C 0.8098(3) 0.6662(5) 0.9406(4) 0.066(3) Uani 1 1 d . U . . .
H53 H 0.785864 0.640018 0.917303 0.079 Uiso 1 1 calc R U . . .
C27 C 0.6489(3) 0.9259(5) 0.7632(3) 0.062(2) Uani 1 1 d . U . . .
H27 H 0.625064 0.926543 0.727367 0.074 Uiso 1 1 calc R U . . .
C55 C 0.8042(3) 0.1664(5) 0.9453(4) 0.063(2) Uani 1 1 d . U . . .
H55 H 0.779413 0.189159 0.921901 0.076 Uiso 1 1 calc R U . . .
C7 C 0.8565(3) 1.0392(6) 0.6368(4) 0.069(2) Uani 1 1 d . U . . .
H7 H 0.881941 1.044861 0.650234 0.083 Uiso 1 1 calc R U . . .
C57 C 0.7194(3) 0.9214(5) 0.8689(3) 0.058(2) Uani 1 1 d . U . . .
H57 H 0.743505 0.919980 0.904523 0.069 Uiso 1 1 calc R U . . .
C29 C 0.8410(3) 0.9779(6) 0.7435(4) 0.068(2) Uani 1 1 d . U . . .
C59 C 0.5095(3) 0.4195(5) 0.7029(4) 0.060(2) Uani 1 1 d . U . . .
C15 C 0.9466(2) 0.9621(5) 1.0003(3) 0.0448(19) Uani 1 1 d . U . . .
C61 C 0.6847(3) 0.9170(6) 0.8596(4) 0.064(2) Uani 1 1 d . U . . .
C31 C 0.8606(3) 0.1956(5) 0.8870(4) 0.066(3) Uani 1 1 d . U . . .
H31 H 0.885457 0.217946 0.908146 0.079 Uiso 1 1 calc R U . . .
C63 C 0.6831(3) 0.9297(5) 0.7744(3) 0.055(2) Uani 1 1 d . U . . .
H63 H 0.682609 0.933853 0.746299 0.067 Uiso 1 1 calc R U . . .
C2 C 0.8516(3) 1.0173(6) 0.6708(4) 0.071(2) Uani 1 1 d . U . . .
C65 C 0.8577(3) 0.1186(5) 0.8854(4) 0.067(3) Uani 1 1 d . U . . .
H65 H 0.880538 0.089255 0.905484 0.080 Uiso 1 1 calc R U . . .
C33 C 0.9823(2) 0.9937(5) 0.9727(3) 0.054(2) Uani 1 1 d . U . . .
C67 C 0.8245(3) 1.0532(6) 0.5825(4) 0.068(2) Uani 1 1 d . U . . .
C17 C 0.8090(3) 0.9915(6) 0.6896(4) 0.073(2) Uani 1 1 d . U . . .
H17 H 0.783710 0.987009 0.676718 0.088 Uiso 1 1 calc R U . . .
C69 C 0.8067(3) 0.4413(4) 0.8359(4) 0.053(2) Uani 1 1 d . U . . .
C35 C 1.0168(3) 1.0293(6) 0.9444(4) 0.073(3) Uani 1 1 d . U . . .
H35 H 1.016499 1.038229 0.916753 0.088 Uiso 1 1 calc R U . . .
C71 C 0.8137(3) 1.0123(6) 0.6528(4) 0.069(2) Uani 1 1 d . U . . .
C9 C 0.4493(3) 0.9879(6) 0.4318(3) 0.062(2) Uani 1 1 d . U . . .
H9 H 0.424759 0.968381 0.416433 0.074 Uiso 1 1 calc R U . . .
C73 C 0.7873(3) 1.0445(6) 0.5641(4) 0.083(3) Uani 1 1 d . U . . .
H73 H 0.765410 1.051913 0.527525 0.099 Uiso 1 1 calc R U . . .
C37 C 0.9833(3) 1.0090(6) 0.9317(4) 0.071(2) Uani 1 1 d . U . . .
H37 H 0.960232 1.004619 0.895456 0.085 Uiso 1 1 calc R U . . .
C75 C 0.7817(3) 1.0256(6) 0.5976(4) 0.077(3) Uani 1 1 d . U . . .
H75 H 0.756101 1.021430 0.583749 0.092 Uiso 1 1 calc R U . . .
C19 C 0.8843(3) 1.0026(6) 0.7277(4) 0.077(3) Uani 1 1 d . U . . .
H19 H 0.910003 1.005283 0.741595 0.093 Uiso 1 1 calc R U . . .
C77 C 0.8784(3) 0.9850(6) 0.7613(4) 0.083(3) Uani 1 1 d . U . . .
H77 H 0.900303 0.977400 0.797842 0.099 Uiso 1 1 calc R U . . .
C39 C 0.6840(3) 0.9071(7) 0.8999(4) 0.085(3) Uani 1 1 d . U . . .
H39 H 0.707526 0.900414 0.935508 0.102 Uiso 1 1 calc R U . . .
C79 C 0.6490(3) 0.9070(6) 0.8880(4) 0.084(3) Uani 1 1 d . U . . .
H79 H 0.649102 0.903348 0.915760 0.101 Uiso 1 1 calc R U . . .

loop_
_atom_site_aniso_label
_atom_site_aniso_U_11
_atom_site_aniso_U_22
_atom_site_aniso_U_33
_atom_site_aniso_U_23
_atom_site_aniso_U_13
_atom_site_aniso_U_12
Cd1 0.0401(4) 0.0249(3) 0.0442(4) -0.0008(3) 0.0312(4) -0.0016(3)
Cd3 0.0338(4) 0.0285(4) 0.0385(4) 0.0018(3) 0.0270(3) 0.0004(3)
Cd2 0.0420(4) 0.0316(4) 0.0460(4) 0.0028(3) 0.0331(4) 0.0003(3)
S1 0.0423(16) 0.0309(13) 0.0881(19) 0.0049(12) 0.0303(15) 0.0033(11)
S4 0.0447(16) 0.0232(12) 0.0843(19) 0.0002(12) 0.0255(15) -0.0004(11)
S6 0.0505(17) 0.0317(13) 0.090(2) -0.0022(12) 0.0318(16) -0.0011(11)
S3 0.0420(16) 0.0241(13) 0.115(2) 0.0036(13) 0.0275(16) 0.0044(11)
S2 0.0530(17) 0.0268(13) 0.123(2) 0.0006(14) 0.0435(17) 0.0002(11)
S5 0.0563(19) 0.0390(15) 0.126(2) 0.0037(15) 0.0435(18) 0.0055(13)
N1 0.0180(15) 0.0164(15) 0.0202(15) -0.0023(9) 0.0123(11) -0.0003(9)
O1 0.029(3) 0.052(3) 0.039(3) -0.006(3) 0.021(3) -0.002(3)
O4 0.043(3) 0.056(4) 0.042(3) 0.007(3) 0.029(3) 0.000(3)
N4 0.023(3) 0.033(3) 0.048(3) 0.001(2) 0.028(3) -0.001(2)
O6 0.035(3) 0.058(4) 0.045(3) -0.004(3) 0.030(3) 0.001(3)
O8 0.049(3) 0.058(4) 0.059(4) 0.015(3) 0.039(3) 0.007(3)
O10 0.034(3) 0.054(3) 0.052(3) 0.002(3) 0.029(3) 0.001(3)
O12 0.044(4) 0.074(4) 0.037(3) 0.003(3) 0.030(3) -0.004(3)
O3 0.034(3) 0.063(4) 0.046(3) -0.001(3) 0.026(3) 0.002(3)
N6 0.053(4) 0.009(3) 0.042(4) 0.001(2) 0.032(3) 0.001(3)
N8 0.048(4) 0.033(3) 0.045(4) 0.005(3) 0.034(3) 0.005(3)
O7 0.044(4) 0.073(4) 0.047(4) 0.005(3) 0.032(3) -0.003(3)
N10 0.046(4) 0.033(3) 0.050(4) 0.000(3) 0.032(3) 0.001(3)
O2 0.045(4) 0.087(4) 0.041(3) 0.004(3) 0.029(3) -0.007(3)
O9 0.055(4) 0.103(5) 0.049(3) 0.009(4) 0.036(3) -0.008(4)
O5 0.047(4) 0.099(5) 0.040(3) 0.004(3) 0.027(3) -0.001(3)
C46 0.031(4) 0.037(4) 0.036(3) -0.001(3) 0.023(3) 0.000(3)
N5 0.051(4) 0.041(4) 0.057(4) 0.002(3) 0.036(4) 0.000(3)
C4 0.045(4) 0.024(4) 0.054(5) 0.004(3) 0.030(4) 0.001(3)
N3 0.042(4) 0.030(3) 0.085(5) -0.001(3) 0.036(4) -0.002(3)
C6 0.025(4) 0.088(5) 0.032(3) 0.005(4) 0.018(3) 0.001(4)
C8 0.035(4) 0.052(4) 0.047(4) 0.004(4) 0.028(3) 0.008(3)
N11 0.056(4) 0.027(3) 0.083(5) -0.009(3) 0.037(4) -0.009(3)
C12 0.037(4) 0.042(4) 0.057(4) -0.012(3) 0.029(4) 0.002(3)
C14 0.037(4) 0.034(4) 0.055(5) 0.006(4) 0.028(4) 0.008(3)
C16 0.050(4) 0.022(4) 0.058(5) -0.008(3) 0.030(4) -0.006(3)
C18 0.039(4) 0.023(3) 0.062(4) 0.001(3) 0.038(3) 0.000(3)
C20 0.024(4) 0.080(5) 0.038(4) 0.001(4) 0.020(3) 0.000(4)
O11 0.058(4) 0.105(5) 0.064(4) 0.025(3) 0.047(4) 0.020(4)
C22 0.045(4) 0.025(3) 0.053(4) 0.001(3) 0.033(3) 0.004(3)
C24 0.034(4) 0.046(4) 0.043(4) -0.003(3) 0.028(3) 0.000(3)
N7 0.048(4) 0.030(3) 0.064(4) 0.007(3) 0.025(3) 0.005(3)
C26 0.042(5) 0.035(4) 0.070(5) 0.009(4) 0.028(4) 0.004(4)
C28 0.045(4) 0.024(4) 0.064(5) 0.004(4) 0.028(4) 0.006(3)
C30 0.043(4) 0.025(3) 0.056(4) 0.004(3) 0.030(3) 0.004(3)
C32 0.039(4) 0.033(4) 0.067(5) 0.004(4) 0.025(4) 0.003(3)
N2 0.065(4) 0.021(3) 0.079(4) 0.002(3) 0.043(4) 0.003(3)
C34 0.045(4) 0.028(4) 0.059(5) 0.000(3) 0.032(4) -0.002(3)
C36 0.042(4) 0.062(4) 0.038(4) 0.005(3) 0.027(3) -0.006(4)
C38 0.050(4) 0.037(3) 0.060(4) -0.013(3) 0.034(4) -0.007(3)
N9 0.058(4) 0.037(4) 0.081(5) 0.004(4) 0.038(4) 0.005(3)
C40 0.061(4) 0.008(3) 0.070(4) 0.001(3) 0.049(4) 0.003(3)
C42 0.040(4) 0.036(4) 0.061(5) -0.009(4) 0.023(4) 0.001(3)
C44 0.059(4) 0.025(3) 0.075(4) -0.004(3) 0.054(4) -0.006(3)
N46 0.071(4) 0.027(3) 0.080(4) -0.010(3) 0.053(4) -0.015(3)
C48 0.035(4) 0.041(4) 0.053(5) 0.000(4) 0.023(4) 0.002(3)
C50 0.031(4) 0.071(5) 0.043(4) 0.006(4) 0.024(3) -0.001(4)
C52 0.042(5) 0.062(5) 0.043(4) -0.005(4) 0.031(4) -0.010(4)
C54 0.050(4) 0.035(4) 0.069(4) 0.003(3) 0.036(4) 0.001(3)
C56 0.030(4) 0.068(5) 0.047(4) 0.004(4) 0.025(4) 0.001(4)
C58 0.043(4) 0.028(4) 0.064(5) -0.017(4) 0.024(4) -0.006(3)
C60 0.049(4) 0.027(3) 0.087(5) 0.000(3) 0.041(4) 0.002(3)
C62 0.037(4) 0.030(4) 0.062(5) -0.005(4) 0.016(4) -0.005(3)
C64 0.045(4) 0.028(3) 0.062(4) 0.009(3) 0.032(3) 0.010(3)
C66 0.025(4) 0.087(5) 0.033(4) 0.004(4) 0.019(3) -0.002(4)
C68 0.049(5) 0.040(4) 0.074(5) 0.011(4) 0.032(4) 0.003(4)
C70 0.046(5) 0.030(4) 0.067(5) 0.008(4) 0.026(4) 0.001(4)
C72 0.054(4) 0.038(4) 0.061(4) 0.000(3) 0.041(4) -0.002(3)
C74 0.040(4) 0.037(3) 0.075(4) 0.006(4) 0.036(4) 0.004(3)
C76 0.050(4) 0.035(4) 0.058(5) 0.014(3) 0.029(4) 0.004(3)
C78 0.053(4) 0.028(3) 0.089(5) -0.003(4) 0.050(4) 0.001(3)
C80 0.045(4) 0.085(5) 0.042(4) 0.009(4) 0.032(4) -0.003(4)
C5 0.044(5) 0.081(5) 0.041(4) 0.004(4) 0.031(4) -0.012(4)
C41 0.037(5) 0.080(5) 0.041(4) 0.005(4) 0.028(4) -0.006(4)
C21 0.044(5) 0.031(4) 0.065(5) -0.002(4) 0.019(4) 0.013(3)
C43 0.049(4) 0.025(4) 0.072(5) 0.000(4) 0.033(4) 0.009(3)
C11 0.051(4) 0.032(4) 0.063(5) 0.005(4) 0.027(4) -0.004(4)
C45 0.041(4) 0.033(4) 0.078(5) -0.008(4) 0.035(4) 0.001(4)
C23 0.057(5) 0.082(5) 0.053(4) 0.009(4) 0.044(4) 0.009(4)
C47 0.054(4) 0.011(3) 0.074(4) 0.005(3) 0.047(3) 0.003(3)
C3 0.045(6) 0.112(7) 0.039(5) 0.008(5) 0.025(5) -0.007(5)
C49 0.052(4) 0.022(3) 0.074(4) -0.012(3) 0.039(3) -0.003(3)
C25 0.051(4) 0.030(4) 0.077(5) 0.003(4) 0.040(4) -0.005(3)
C51 0.046(5) 0.042(4) 0.068(5) 0.005(4) 0.030(4) 0.001(4)
C13 0.057(5) 0.027(4) 0.078(5) 0.006(4) 0.037(4) 0.007(4)
C53 0.039(4) 0.030(4) 0.083(5) -0.005(4) 0.023(4) -0.003(3)
C27 0.032(4) 0.108(6) 0.038(4) 0.011(4) 0.021(4) 0.004(4)
C55 0.054(5) 0.032(4) 0.088(5) -0.004(4) 0.041(4) 0.001(4)
C7 0.048(5) 0.108(6) 0.057(4) 0.015(5) 0.037(4) 0.005(5)
C57 0.030(4) 0.101(6) 0.034(4) 0.002(4) 0.019(3) -0.001(4)
C29 0.054(5) 0.107(5) 0.056(4) 0.020(4) 0.043(4) 0.013(4)
C59 0.045(4) 0.030(3) 0.083(5) 0.006(4) 0.034(4) 0.008(3)
C15 0.027(4) 0.056(5) 0.048(4) 0.000(4) 0.024(4) -0.007(4)
C61 0.024(4) 0.126(6) 0.036(4) 0.005(4) 0.018(3) 0.002(4)
C31 0.048(4) 0.039(4) 0.093(5) 0.010(4) 0.040(4) 0.001(4)
C63 0.035(4) 0.099(6) 0.039(4) 0.011(4) 0.027(3) 0.000(4)
C2 0.050(4) 0.110(5) 0.059(4) 0.022(4) 0.039(4) 0.008(4)
C65 0.035(4) 0.039(4) 0.083(5) 0.008(4) 0.023(4) 0.007(4)
C33 0.038(5) 0.081(5) 0.044(5) 0.005(4) 0.027(4) 0.001(4)
C67 0.048(4) 0.111(5) 0.052(4) 0.012(4) 0.037(4) 0.006(4)
C17 0.049(5) 0.119(6) 0.057(4) 0.021(5) 0.038(4) 0.015(5)
C69 0.057(4) 0.020(3) 0.078(5) -0.005(3) 0.044(4) -0.002(3)
C35 0.062(6) 0.119(8) 0.056(6) 0.001(5) 0.047(5) -0.020(6)
C71 0.052(4) 0.108(5) 0.055(4) 0.025(4) 0.039(4) 0.013(4)
C9 0.043(5) 0.100(6) 0.043(4) 0.009(4) 0.029(4) -0.012(4)
C73 0.049(5) 0.144(7) 0.056(5) 0.025(5) 0.036(4) 0.001(5)
C37 0.052(5) 0.111(6) 0.049(5) -0.006(5) 0.034(4) -0.020(5)
C75 0.044(5) 0.137(7) 0.054(5) 0.019(5) 0.036(4) 0.002(5)
C19 0.045(5) 0.123(6) 0.069(5) 0.033(5) 0.041(4) 0.009(5)
C77 0.053(5) 0.129(6) 0.059(5) 0.028(5) 0.035(4) 0.007(5)
C39 0.033(4) 0.173(7) 0.041(4) 0.011(5) 0.022(4) 0.003(5)
C79 0.039(4) 0.157(7) 0.044(4) 0.013(5) 0.023(4) 0.002(5)

loop_
_atom_type_symbol
_atom_type_description
_atom_type_scat_dispersion_real
_atom_type_scat_dispersion_imag
_atom_type_scat_source
C C 0.0033 0.0016 'International Tables Vol C Tables 4.2.6.8 and 6.1.1.4'
H H 0.0000 0.0000 'International Tables Vol C Tables 4.2.6.8 and 6.1.1.4'
Cd Cd -0.8075 1.2024 'International Tables Vol C Tables 4.2.6.8 and 6.1.1.4'
N N 0.0061 0.0033 'International Tables Vol C Tables 4.2.6.8 and 6.1.1.4'
O O 0.0106 0.0060 'International Tables Vol C Tables 4.2.6.8 and 6.1.1.4'
S S 0.1246 0.1234 'International Tables Vol C Tables 4.2.6.8 and 6.1.1.4'

loop_
_geom_angle_atom_site_label_1
_geom_angle_atom_site_label_2
_geom_angle_atom_site_label_3
_geom_angle
_geom_angle_site_symmetry_1
_geom_angle_site_symmetry_3
_geom_angle_publ_flag
O4 Cd1 N4 91.8(2) . 1_565 ?
O4 Cd1 O3 52.63(17) . . ?
O4 Cd1 O5 139.94(19) . 6_576 ?
O4 Cd1 C80 112.8(3) . 6_576 ?
N4 Cd1 O3 85.47(18) 1_565 . ?
N4 Cd1 O5 83.8(2) 1_565 6_576 ?
N4 Cd1 C80 83.2(2) 1_565 6_576 ?
O10 Cd1 O4 130.95(19) . . ?
O10 Cd1 N4 87.2(2) . 1_565 ?
O10 Cd1 O3 78.44(18) . . ?
O10 Cd1 O7 142.6(2) . 6_576 ?
O10 Cd1 O5 88.71(19) . 6_576 ?
O10 Cd1 C80 115.7(3) . 6_576 ?
O3 Cd1 C80 161.3(2) . 6_576 ?
N8 Cd1 O4 91.7(2) . . ?
N8 Cd1 N4 176.0(2) . 1_565 ?
N8 Cd1 O10 89.0(2) . . ?
N8 Cd1 O3 95.0(2) . . ?
N8 Cd1 O7 94.8(2) . 6_576 ?
N8 Cd1 O5 94.8(2) . 6_576 ?
N8 Cd1 C80 97.4(3) . 6_576 ?
O7 Cd1 O4 86.2(2) 6_576 . ?
O7 Cd1 N4 87.6(2) 6_576 1_565 ?
O7 Cd1 O3 137.9(2) 6_576 . ?
O7 Cd1 O5 53.9(2) 6_576 6_576 ?
O7 Cd1 C80 26.9(2) 6_576 6_576 ?
O5 Cd1 O3 163.67(19) 6_576 . ?
O5 Cd1 C80 27.1(2) 6_576 6_576 ?
O1 Cd3 O1 76.77(19) . 2_656 ?
O1 Cd3 O6 129.03(18) . 2_656 ?
O1 Cd3 O12 145.21(19) . . ?
O1 Cd3 O2 91.38(19) . . ?
O1 Cd3 C36 163.1(2) 2_656 . ?
O1 Cd3 C36 118.6(2) . . ?
O6 Cd3 O1 52.26(17) 2_656 2_656 ?
O6 Cd3 O12 85.76(19) 2_656 . ?
O6 Cd3 O2 139.17(19) 2_656 . ?
O6 Cd3 C36 112.0(2) 2_656 . ?
O12 Cd3 O1 138.02(18) . 2_656 ?
O12 Cd3 O2 54.08(19) . . ?
O12 Cd3 C36 27.1(2) . . ?
N6 Cd3 O1 87.4(2) . . ?
N6 Cd3 O1 87.68(19) . 2_656 ?
N6 Cd3 O6 89.9(2) . 2_656 ?
N6 Cd3 O12 93.5(2) . . ?
N6 Cd3 O2 98.7(2) . . ?
N6 Cd3 C36 99.5(2) . . ?
O2 Cd3 O1 166.33(18) . 2_656 ?
O2 Cd3 C36 27.3(2) . . ?
N5 Cd3 O1 88.3(2) 1_565 . ?
N5 Cd3 O1 88.3(2) 1_565 2_656 ?
N5 Cd3 O6 90.4(2) 1_565 2_656 ?
N5 Cd3 O12 91.8(2) 1_565 . ?
N5 Cd3 N6 174.7(2) 1_565 . ?
N5 Cd3 O2 84.5(2) 1_565 . ?
N5 Cd3 C36 85.3(2) 1_565 . ?
N1 Cd2 O10 94.70(17) 1_565 . ?
N1 Cd2 O9 89.4(2) 1_565 . ?
N1 Cd2 C23 90.6(2) 1_565 . ?
O8 Cd2 N1 90.4(2) . 1_565 ?
O8 Cd2 O10 51.56(18) . . ?
O8 Cd2 O3 129.69(19) . . ?
O8 Cd2 O9 140.7(2) . . ?
O8 Cd2 O11 86.6(2) . . ?
O8 Cd2 C23 113.8(3) . . ?
O10 Cd2 C23 164.3(3) . . ?
O3 Cd2 N1 88.76(19) . 1_565 ?
O3 Cd2 O10 78.38(18) . . ?
O3 Cd2 O9 89.6(2) . . ?
O3 Cd2 C23 116.6(3) . . ?
N10 Cd2 N1 175.1(2) . 1_565 ?
N10 Cd2 O8 91.3(2) . . ?
N10 Cd2 O10 82.8(2) . . ?
N10 Cd2 O3 86.6(2) . . ?
N10 Cd2 O9 92.2(2) . . ?
N10 Cd2 O11 91.9(2) . . ?
N10 Cd2 C23 92.9(3) . . ?
O9 Cd2 O10 167.21(19) . . ?
O9 Cd2 C23 27.0(2) . . ?
O11 Cd2 N1 92.7(2) . 1_565 ?
O11 Cd2 O10 137.4(2) . . ?
O11 Cd2 O3 143.7(2) . . ?
O11 Cd2 O9 54.2(2) . . ?
O11 Cd2 C23 27.2(2) . . ?
C54 S1 C64 88.5(4) . . ?
C49 S4 C74 89.1(4) . . ?
C69 S6 C38 89.0(4) . . ?
C59 S3 C30 87.2(4) . . ?
C60 S2 C47 86.9(4) . . ?
C78 S5 C44 87.2(4) . . ?
C11 N1 Cd2 121.6(6) . 1_545 ?
C11 N1 C65 119.7(7) . . ?
C65 N1 Cd2 118.2(5) . 1_545 ?
Cd3 O1 Cd3 103.23(19) . 2_656 ?
C46 O1 Cd3 87.5(5) . 2_656 ?
C46 O1 Cd3 169.2(5) . . ?
C24 O4 Cd1 98.3(5) . . ?
C43 N4 Cd1 119.6(5) . 1_545 ?
C43 N4 C45 119.8(7) . . ?
C45 N4 Cd1 119.7(5) . 1_545 ?
C46 O6 Cd3 98.6(5) . 2_656 ?
C8 O8 Cd2 100.6(5) . . ?
Cd1 O10 Cd2 101.6(2) . . ?
C8 O10 Cd1 169.1(6) . . ?
C8 O10 Cd2 87.4(5) . . ?
C36 O12 Cd3 91.3(5) . . ?
Cd2 O3 Cd1 101.6(2) . . ?
C24 O3 Cd1 87.0(5) . . ?
C24 O3 Cd2 171.3(6) . . ?
C4 N6 Cd3 119.5(5) . . ?
C34 N6 Cd3 124.6(5) . . ?
C34 N6 C4 115.9(6) . . ?
C32 N8 Cd1 124.4(6) . . ?
C32 N8 C48 116.0(7) . . ?
C48 N8 Cd1 119.0(6) . . ?
C80 O7 Cd1 94.5(5) . 6_575 ?
C58 N10 Cd2 123.9(6) . . ?
C58 N10 C21 115.4(7) . . ?
C21 N10 Cd2 120.5(5) . . ?
C36 O2 Cd3 90.6(5) . . ?
C23 O9 Cd2 90.6(6) . . ?
C80 O5 Cd1 90.4(6) . 6_575 ?
O1 C46 O6 121.6(7) . . ?
O1 C46 C66 120.8(7) . . ?
O6 C46 C66 117.5(7) . . ?
C26 N5 Cd3 120.0(6) . 1_545 ?
C70 N5 Cd3 123.2(6) . 1_545 ?
C70 N5 C26 116.7(8) . . ?
N6 C4 H4 118.8 . . ?
C16 C4 N6 122.4(8) . . ?
C16 C4 H4 118.8 . . ?
C74 N3 C60 108.4(7) . . ?
C20 C6 C27 123.2(8) . . ?
C61 C6 C20 117.4(8) . . ?
C61 C6 C27 119.3(8) . . ?
O8 C8 O10 120.4(8) . . ?
O8 C8 C50 118.9(8) . . ?
O10 C8 C50 120.7(8) . . ?
C38 N11 C78 105.8(7) . . ?
C38 C12 C42 122.0(8) . . ?
C62 C12 C38 122.4(8) . . ?
C62 C12 C42 115.6(8) . . ?
C18 C14 H14 120.9 . . ?
C48 C14 H14 120.9 . . ?
C48 C14 C18 118.2(8) . . ?
C4 C16 H16 119.7 . . ?
C4 C16 C22 120.7(8) . . ?
C22 C16 H16 119.7 . . ?
C14 C18 C74 120.3(7) . . ?
C53 C18 C14 119.7(7) . . ?
C53 C18 C74 120.0(8) . . ?
C6 C20 H20 118.8 . . ?
C66 C20 C6 122.5(8) . . ?
C66 C20 H20 118.8 . . ?
C23 O11 Cd2 93.2(6) . . ?
C16 C22 C54 119.3(8) . . ?
C28 C22 C16 116.8(7) . . ?
C28 C22 C54 123.9(8) . . ?
O4 C24 O3 121.3(8) . . ?
O4 C24 C15 119.6(8) . . ?
O3 C24 C15 119.1(8) . . ?
C30 N7 C64 108.2(7) . . ?
N5 C26 H26 118.5 . . ?
N5 C26 C68 123.0(8) . . ?
C68 C26 H26 118.5 . . ?
C22 C28 H28 120.1 . . ?
C34 C28 C22 119.7(8) . . ?
C34 C28 H28 120.1 . . ?
N7 C30 S3 116.2(6) . . ?
N7 C30 C76 123.6(8) . . ?
C76 C30 S3 120.1(6) . . ?
N8 C32 H32 117.6 . . ?
N8 C32 C53 124.8(8) . . ?
C53 C32 H32 117.6 . . ?
C47 N2 C49 108.0(7) . . ?
N6 C34 H34 117.8 . . ?
C28 C34 N6 124.5(8) . . ?
C28 C34 H34 117.8 . . ?
O12 C36 Cd3 61.7(4) . . ?
O12 C36 O2 123.0(8) . . ?
O12 C36 C52 118.0(8) . . ?
O2 C36 Cd3 62.2(5) . . ?
O2 C36 C52 119.0(8) . . ?
C52 C36 Cd3 168.3(6) . . ?
N11 C38 S6 114.4(6) . . ?
C12 C38 S6 122.6(7) . . ?
C12 C38 N11 123.0(8) . . ?
C54 N9 C59 109.1(8) . . ?
C13 C40 C47 120.8(8) . . ?
C13 C40 C55 116.4(7) . . ?
C55 C40 C47 122.7(8) . . ?
C12 C42 H42 120.2 . . ?
C58 C42 C12 119.5(8) . . ?
C58 C42 H42 120.2 . . ?
N46 C44 S5 114.5(6) . . ?
N46 C44 C72 124.5(8) . . ?
C72 C44 S5 121.0(7) . . ?
C44 N46 C69 107.2(8) . . ?
N8 C48 C14 123.7(8) . . ?
N8 C48 H48 118.2 . . ?
C14 C48 H48 118.2 . . ?
C57 C50 C8 122.1(8) . . ?
C57 C50 C63 118.1(8) . . ?
C63 C50 C8 119.7(8) . . ?
C5 C52 C36 122.3(8) . . ?
C5 C52 C3 118.5(8) . 5_676 ?
C3 C52 C36 119.2(8) 5_676 . ?
C22 C54 S1 124.9(7) . . ?
N9 C54 S1 115.4(6) . . ?
N9 C54 C22 119.6(8) . . ?
C15 C56 H56 119.1 . . ?
C15 C56 C33 121.8(8) . . ?
C33 C56 H56 119.1 . . ?
N10 C58 C42 124.6(8) . . ?
N10 C58 H58 117.7 . . ?
C42 C58 H58 117.7 . . ?
N3 C60 S2 131.6(7) . . ?
C49 C60 S2 111.0(6) . . ?
C49 C60 N3 117.4(8) . . ?
C12 C62 H62 119.3 . . ?
C21 C62 C12 121.5(8) . . ?
C21 C62 H62 119.3 . . ?
N7 C64 S1 131.3(7) . . ?
C59 C64 S1 110.5(6) . . ?
C59 C64 N7 118.2(8) . . ?
C20 C66 C46 121.3(8) . . ?
C20 C66 C79 119.9(9) . . ?
C79 C66 C46 118.8(8) . . ?
C26 C68 H68 120.4 . . ?
C76 C68 C26 119.1(9) . . ?
C76 C68 H68 120.4 . . ?
N5 C70 H70 117.7 . . ?
N5 C70 C51 124.6(9) . . ?
C51 C70 H70 117.7 . . ?
C44 C72 C31 125.8(9) . . ?
C25 C72 C44 123.8(9) . . ?
C25 C72 C31 110.3(8) . . ?
N3 C74 S4 114.4(6) . . ?
N3 C74 C18 122.1(8) . . ?
C18 C74 S4 123.5(7) . . ?
C68 C76 C30 122.7(8) . . ?
C51 C76 C30 118.9(8) . . ?
C51 C76 C68 118.4(8) . . ?
N11 C78 S5 128.5(7) . . ?
C69 C78 S5 111.6(7) . . ?
C69 C78 N11 120.0(8) . . ?
O7 C80 Cd1 58.6(4) . 6_575 ?
O7 C80 O5 120.6(8) . . ?
O7 C80 C67 119.2(9) . . ?
O5 C80 Cd1 62.4(5) . 6_575 ?
O5 C80 C67 119.9(9) . . ?
C67 C80 Cd1 167.7(7) . 6_575 ?
C52 C5 H5 118.4 . . ?
C52 C5 C41 123.1(8) . . ?
C41 C5 H5 118.4 . . ?
C41 C41 C5 117.6(10) 5_676 . ?
C41 C41 C9 120.2(10) 5_676 . ?
C9 C41 C5 122.1(8) . . ?
N10 C21 H21 118.3 . . ?
C62 C21 N10 123.4(8) . . ?
C62 C21 H21 118.3 . . ?
N4 C43 H43 119.0 . . ?
N4 C43 C13 121.9(8) . . ?
C13 C43 H43 119.0 . . ?
N1 C11 H11 118.3 . . ?
N1 C11 C25 123.4(9) . . ?
C25 C11 H11 118.3 . . ?
N4 C45 H45 118.6 . . ?
N4 C45 C55 122.9(8) . . ?
C55 C45 H45 118.6 . . ?
O9 C23 Cd2 62.4(5) . . ?
O9 C23 O11 121.9(9) . . ?
O9 C23 C29 121.2(10) . . ?
O11 C23 Cd2 59.5(5) . . ?
O11 C23 C29 116.8(9) . . ?
C29 C23 Cd2 173.1(7) . . ?
N2 C47 S2 116.3(6) . . ?
N2 C47 C40 121.6(8) . . ?
C40 C47 S2 122.0(7) . . ?
C52 C3 H3 119.2 5_676 . ?
C9 C3 C52 121.5(8) . 5_676 ?
C9 C3 H3 119.2 . . ?
N2 C49 S4 131.6(8) . . ?
C60 C49 S4 110.6(6) . . ?
C60 C49 N2 117.8(8) . . ?
C72 C25 H25 118.4 . . ?
C11 C25 C72 123.2(9) . . ?
C11 C25 H25 118.4 . . ?
C70 C51 H51 120.9 . . ?
C76 C51 C70 118.1(8) . . ?
C76 C51 H51 120.9 . . ?
C40 C13 C43 120.4(9) . . ?
C40 C13 H13 119.8 . . ?
C43 C13 H13 119.8 . . ?
C18 C53 C32 117.7(8) . . ?
C18 C53 H53 121.2 . . ?
C32 C53 H53 121.2 . . ?
C6 C27 H27 119.5 . . ?
C63 C27 C6 121.1(8) . . ?
C63 C27 H27 119.5 . . ?
C40 C55 H55 121.0 . . ?
C45 C55 C40 118.1(8) . . ?
C45 C55 H55 121.0 . . ?
C2 C7 H7 119.2 . . ?
C2 C7 C67 121.6(10) . . ?
C67 C7 H7 119.2 . . ?
C50 C57 H57 118.2 . . ?
C50 C57 C61 123.6(8) . . ?
C61 C57 H57 118.2 . . ?
C17 C29 C23 121.8(10) . . ?
C17 C29 C77 117.4(9) . . ?
C77 C29 C23 120.7(9) . . ?
N9 C59 S3 133.3(8) . . ?
C64 C59 S3 110.2(6) . . ?
C64 C59 N9 116.4(8) . . ?
C56 C15 C24 123.0(8) . . ?
C56 C15 C35 117.9(8) . 5_777 ?
C35 C15 C24 119.1(8) 5_777 . ?
C57 C61 C6 117.1(8) . . ?
C39 C61 C6 118.7(8) . . ?
C39 C61 C57 124.2(9) . . ?
C72 C31 H31 119.1 . . ?
C65 C31 C72 121.7(9) . . ?
C65 C31 H31 119.1 . . ?
C50 C63 H63 119.7 . . ?
C27 C63 C50 120.7(8) . . ?
C27 C63 H63 119.7 . . ?
C7 C2 C71 121.0(9) . . ?
C7 C2 C19 122.9(9) . . ?
C71 C2 C19 115.9(9) . . ?
N1 C65 C31 121.6(8) . . ?
N1 C65 H65 119.2 . . ?
C31 C65 H65 119.2 . . ?
C56 C33 C33 119.8(10) . 5_777 ?
C56 C33 C37 122.8(8) . . ?
C33 C33 C37 117.1(10) 5_777 . ?
C7 C67 C80 121.0(9) . . ?
C73 C67 C80 121.5(9) . . ?
C73 C67 C7 117.5(9) . . ?
C29 C17 H17 119.0 . . ?
C29 C17 C71 122.0(9) . . ?
C71 C17 H17 119.0 . . ?
N46 C69 S6 129.6(8) . . ?
C78 C69 S6 110.8(7) . . ?
C78 C69 N46 119.5(8) . . ?
C15 C35 H35 119.0 5_777 . ?
C37 C35 C15 121.9(9) . 5_777 ?
C37 C35 H35 119.0 . . ?
C2 C71 C17 120.4(9) . . ?
C75 C71 C2 116.3(9) . . ?
C75 C71 C17 123.2(9) . . ?
C41 C9 H9 120.6 . . ?
C3 C9 C41 118.8(8) . . ?
C3 C9 H9 120.6 . . ?
C67 C73 H73 119.0 . . ?
C75 C73 C67 121.9(10) . . ?
C75 C73 H73 119.0 . . ?
C33 C37 H37 119.3 . . ?
C35 C37 C33 121.3(9) . . ?
C35 C37 H37 119.3 . . ?
C71 C75 H75 119.3 . . ?
C73 C75 C71 121.4(9) . . ?
C73 C75 H75 119.3 . . ?
C2 C19 H19 119.3 . . ?
C77 C19 C2 121.4(9) . . ?
C77 C19 H19 119.3 . . ?
C29 C77 H77 118.5 . . ?
C19 C77 C29 123.0(10) . . ?
C19 C77 H77 118.5 . . ?
C61 C39 H39 119.6 . . ?
C79 C39 C61 120.9(9) . . ?
C79 C39 H39 119.6 . . ?
C66 C79 H79 119.7 . . ?
C39 C79 C66 120.6(9) . . ?
C39 C79 H79 119.7 . . ?

loop_
_geom_bond_atom_site_label_1
_geom_bond_atom_site_label_2
_geom_bond_distance
_geom_bond_site_symmetry_2
_geom_bond_publ_flag
Cd1 O4 2.355(5) . ?
Cd1 N4 2.366(6) 1_565 ?
Cd1 O10 2.340(6) . ?
Cd1 O3 2.591(5) . ?
Cd1 N8 2.316(6) . ?
Cd1 O7 2.348(5) 6_576 ?
Cd1 O5 2.431(6) 6_576 ?
Cd1 C80 2.742(9) 6_576 ?
Cd3 O1 2.584(5) 2_656 ?
Cd3 O1 2.343(5) . ?
Cd3 O6 2.347(5) 2_656 ?
Cd3 O12 2.405(5) . ?
Cd3 N6 2.296(6) . ?
Cd3 O2 2.416(6) . ?
Cd3 N5 2.294(7) 1_565 ?
Cd3 C36 2.732(9) . ?
Cd2 N1 2.382(5) 1_565 ?
Cd2 O8 2.328(6) . ?
Cd2 O10 2.592(5) . ?
Cd2 O3 2.342(6) . ?
Cd2 N10 2.303(6) . ?
Cd2 O9 2.402(6) . ?
Cd2 O11 2.339(6) . ?
Cd2 C23 2.710(9) . ?
S1 C54 1.691(9) . ?
S1 C64 1.728(8) . ?
S4 C74 1.741(9) . ?
S4 C49 1.723(8) . ?
S6 C38 1.741(9) . ?
S6 C69 1.735(9) . ?
S3 C30 1.743(8) . ?
S3 C59 1.702(9) . ?
S2 C60 1.716(9) . ?
S2 C47 1.735(8) . ?
S5 C44 1.776(9) . ?
S5 C78 1.707(9) . ?
N1 C11 1.238(9) . ?
N1 C65 1.283(9) . ?
O1 C46 1.247(9) . ?
O4 C24 1.257(9) . ?
N4 C43 1.275(10) . ?
N4 C45 1.294(9) . ?
O6 C46 1.252(8) . ?
O8 C8 1.231(9) . ?
O10 C8 1.251(9) . ?
O12 C36 1.243(9) . ?
O3 C24 1.270(9) . ?
N6 C4 1.384(9) . ?
N6 C34 1.348(9) . ?
N8 C32 1.325(10) . ?
N8 C48 1.350(10) . ?
O7 C80 1.245(10) . ?
N10 C58 1.347(10) . ?
N10 C21 1.359(10) . ?
O2 C36 1.251(9) . ?
O9 C23 1.229(10) . ?
O5 C80 1.250(10) . ?
C46 C66 1.500(11) . ?
N5 C26 1.331(10) . ?
N5 C70 1.318(10) . ?
C4 H4 0.9300 . ?
C4 C16 1.330(10) . ?
N3 C60 1.402(10) . ?
N3 C74 1.330(10) . ?
C6 C20 1.418(10) . ?
C6 C27 1.430(11) . ?
C6 C61 1.409(12) . ?
C8 C50 1.488(11) . ?
N11 C38 1.386(11) . ?
N11 C78 1.405(10) . ?
C12 C38 1.382(11) . ?
C12 C42 1.416(11) . ?
C12 C62 1.380(11) . ?
C14 H14 0.9300 . ?
C14 C18 1.378(10) . ?
C14 C48 1.363(10) . ?
C16 H16 0.9300 . ?
C16 C22 1.397(10) . ?
C18 C74 1.439(11) . ?
C18 C53 1.368(11) . ?
C20 H20 0.9300 . ?
C20 C66 1.318(10) . ?
O11 C23 1.242(10) . ?
C22 C28 1.396(11) . ?
C22 C54 1.469(11) . ?
C24 C15 1.469(11) . ?
N7 C30 1.287(9) . ?
N7 C64 1.348(10) . ?
C26 H26 0.9300 . ?
C26 C68 1.411(11) . ?
C28 H28 0.9300 . ?
C28 C34 1.327(10) . ?
C30 C76 1.475(11) . ?
C32 H32 0.9300 . ?
C32 C53 1.370(11) . ?
N2 C47 1.304(10) . ?
N2 C49 1.356(10) . ?
C34 H34 0.9300 . ?
C36 C52 1.487(11) . ?
N9 C54 1.339(10) . ?
N9 C59 1.357(11) . ?
C40 C47 1.457(10) . ?
C40 C13 1.361(11) . ?
C40 C55 1.398(11) . ?
C42 H42 0.9300 . ?
C42 C58 1.347(11) . ?
C44 N46 1.324(10) . ?
C44 C72 1.399(11) . ?
N46 C69 1.372(10) . ?
C48 H48 0.9300 . ?
C50 C57 1.373(11) . ?
C50 C63 1.414(11) . ?
C52 C5 1.341(10) . ?
C52 C3 1.412(11) 5_676 ?
C56 H56 0.9300 . ?
C56 C15 1.360(10) . ?
C56 C33 1.419(11) . ?
C58 H58 0.9300 . ?
C60 C49 1.313(12) . ?
C62 H62 0.9300 . ?
C62 C21 1.344(11) . ?
C64 C59 1.328(12) . ?
C66 C79 1.376(12) . ?
C68 H68 0.9300 . ?
C68 C76 1.375(11) . ?
C70 H70 0.9300 . ?
C70 C51 1.408(11) . ?
C72 C25 1.376(11) . ?
C72 C31 1.416(12) . ?
C76 C51 1.373(11) . ?
C78 C69 1.285(11) . ?
C80 C67 1.463(12) . ?
C5 H5 0.9300 . ?
C5 C41 1.428(10) . ?
C41 C41 1.404(15) 5_676 ?
C41 C9 1.418(11) . ?
C21 H21 0.9300 . ?
C43 H43 0.9300 . ?
C43 C13 1.387(11) . ?
C11 H11 0.9300 . ?
C11 C25 1.329(11) . ?
C45 H45 0.9300 . ?
C45 C55 1.389(11) . ?
C23 C29 1.454(12) . ?
C3 H3 0.9300 . ?
C3 C9 1.390(11) . ?
C25 H25 0.9300 . ?
C51 H51 0.9300 . ?
C13 H13 0.9300 . ?
C53 H53 0.9300 . ?
C27 H27 0.9300 . ?
C27 C63 1.348(11) . ?
C55 H55 0.9300 . ?
C7 H7 0.9300 . ?
C7 C2 1.358(12) . ?
C7 C67 1.385(12) . ?
C57 H57 0.9300 . ?
C57 C61 1.402(11) . ?
C29 C17 1.376(12) . ?
C29 C77 1.391(12) . ?
C15 C35 1.442(12) 5_777 ?
C61 C39 1.386(11) . ?
C31 H31 0.9300 . ?
C31 C65 1.348(11) . ?
C63 H63 0.9300 . ?
C2 C71 1.409(13) . ?
C2 C19 1.446(12) . ?
C65 H65 0.9300 . ?
C33 C33 1.424(15) 5_777 ?
C33 C37 1.434(11) . ?
C67 C73 1.378(12) . ?
C17 H17 0.9300 . ?
C17 C71 1.435(11) . ?
C35 H35 0.9300 . ?
C35 C37 1.336(11) . ?
C71 C75 1.401(12) . ?
C9 H9 0.9300 . ?
C73 H73 0.9300 . ?
C73 C75 1.354(11) . ?
C37 H37 0.9300 . ?
C75 H75 0.9300 . ?
C19 H19 0.9300 . ?
C19 C77 1.365(11) . ?
C77 H77 0.9300 . ?
C39 H39 0.9300 . ?
C39 C79 1.367(12) . ?
C79 H79 0.9300 . ?

loop_
_geom_torsion_atom_site_label_1
_geom_torsion_atom_site_label_2
_geom_torsion_atom_site_label_3
_geom_torsion_atom_site_label_4
_geom_torsion
_geom_torsion_site_symmetry_1
_geom_torsion_site_symmetry_2
_geom_torsion_site_symmetry_3
_geom_torsion_site_symmetry_4
_geom_torsion_publ_flag
Cd1 O4 C24 O3 -8.9(8) . . . . ?
Cd1 O4 C24 C15 170.2(6) . . . . ?
Cd1 N4 C43 C13 177.4(7) 1_545 . . . ?
Cd1 N4 C45 C55 -175.3(7) 1_545 . . . ?
Cd1 O10 C8 O8 147(2) . . . . ?
Cd1 O10 C8 C50 -35(3) . . . . ?
Cd1 O3 C24 O4 8.0(7) . . . . ?
Cd1 O3 C24 C15 -171.1(7) . . . . ?
Cd1 N8 C32 C53 -171.8(7) . . . . ?
Cd1 N8 C48 C14 172.3(6) . . . . ?
Cd1 O7 C80 O5 -8.1(10) 6_575 . . . ?
Cd1 O7 C80 C67 166.0(8) 6_575 . . . ?
Cd1 O5 C80 O7 7.8(9) 6_575 . . . ?
Cd1 O5 C80 C67 -166.2(8) 6_575 . . . ?
Cd1 C80 C67 C7 74(4) 6_575 . . . ?
Cd1 C80 C67 C73 -105(3) 6_575 . . . ?
Cd3 O1 C46 O6 174(2) . . . . ?
Cd3 O1 C46 O6 2.2(7) 2_656 . . . ?
Cd3 O1 C46 C66 179.9(7) 2_656 . . . ?
Cd3 O1 C46 C66 -8(3) . . . . ?
Cd3 O6 C46 O1 -2.5(8) 2_656 . . . ?
Cd3 O6 C46 C66 179.8(6) 2_656 . . . ?
Cd3 O12 C36 O2 11.0(9) . . . . ?
Cd3 O12 C36 C52 -166.7(7) . . . . ?
Cd3 N6 C4 C16 175.5(6) . . . . ?
Cd3 N6 C34 C28 -175.7(7) . . . . ?
Cd3 O2 C36 O12 -10.9(9) . . . . ?
Cd3 O2 C36 C52 166.7(7) . . . . ?
Cd3 N5 C26 C68 175.5(7) 1_545 . . . ?
Cd3 N5 C70 C51 -174.8(7) 1_545 . . . ?
Cd3 C36 C52 C5 -89(3) . . . . ?
Cd3 C36 C52 C3 91(3) . . . 5_676 ?
Cd2 N1 C11 C25 -170.4(7) 1_545 . . . ?
Cd2 N1 C65 C31 171.9(7) 1_545 . . . ?
Cd2 O8 C8 O10 -0.6(9) . . . . ?
Cd2 O8 C8 C50 -178.9(6) . . . . ?
Cd2 O10 C8 O8 0.5(8) . . . . ?
Cd2 O10 C8 C50 178.8(7) . . . . ?
Cd2 N10 C58 C42 176.8(7) . . . . ?
Cd2 N10 C21 C62 -177.2(7) . . . . ?
Cd2 O9 C23 O11 -2.2(10) . . . . ?
Cd2 O9 C23 C29 173.2(9) . . . . ?
Cd2 O11 C23 O9 2.3(10) . . . . ?
Cd2 O11 C23 C29 -173.3(8) . . . . ?
S1 C64 C59 S3 178.8(5) . . . . ?
S1 C64 C59 N9 1.1(12) . . . . ?
S3 C30 C76 C68 0.6(12) . . . . ?
S3 C30 C76 C51 -179.2(7) . . . . ?
S2 C60 C49 S4 179.2(5) . . . . ?
S2 C60 C49 N2 0.2(13) . . . . ?
S5 C44 N46 C69 1.2(9) . . . . ?
S5 C44 C72 C25 179.0(7) . . . . ?
S5 C44 C72 C31 -5.2(13) . . . . ?
S5 C78 C69 S6 179.0(5) . . . . ?
S5 C78 C69 N46 -0.2(12) . . . . ?
N1 C11 C25 C72 -2.7(15) . . . . ?
O1 C46 C66 C20 6.1(13) . . . . ?
O1 C46 C66 C79 -174.4(8) . . . . ?
O4 C24 C15 C56 172.0(8) . . . . ?
O4 C24 C15 C35 -7.3(12) . . . 5_777 ?
N4 C43 C13 C40 -4.1(15) . . . . ?
N4 C45 C55 C40 -0.1(15) . . . . ?
O6 C46 C66 C20 -176.1(8) . . . . ?
O6 C46 C66 C79 3.4(12) . . . . ?
O8 C8 C50 C57 -172.1(8) . . . . ?
O8 C8 C50 C63 5.7(13) . . . . ?
O10 C8 C50 C57 9.6(13) . . . . ?
O10 C8 C50 C63 -172.7(8) . . . . ?
O12 C36 C52 C5 -3.7(13) . . . . ?
O12 C36 C52 C3 176.4(8) . . . 5_676 ?
O3 C24 C15 C56 -8.8(13) . . . . ?
O3 C24 C15 C35 171.9(8) . . . 5_777 ?
N6 C4 C16 C22 2.3(13) . . . . ?
N8 C32 C53 C18 0.3(15) . . . . ?
O7 C80 C67 C7 -2.7(15) . . . . ?
O7 C80 C67 C73 178.8(10) . . . . ?
O2 C36 C52 C5 178.5(8) . . . . ?
O2 C36 C52 C3 -1.4(13) . . . 5_676 ?
O9 C23 C29 C17 -170.9(10) . . . . ?
O9 C23 C29 C77 4.3(16) . . . . ?
O5 C80 C67 C7 171.4(9) . . . . ?
O5 C80 C67 C73 -7.1(16) . . . . ?
C46 C66 C79 C39 180.0(9) . . . . ?
N5 C26 C68 C76 1.0(15) . . . . ?
N5 C70 C51 C76 -2.3(15) . . . . ?
C4 N6 C34 C28 2.5(12) . . . . ?
C4 C16 C22 C28 -1.4(13) . . . . ?
C4 C16 C22 C54 179.2(8) . . . . ?
N3 C60 C49 S4 -1.3(12) . . . . ?
N3 C60 C49 N2 179.7(8) . . . . ?
C6 C20 C66 C46 177.9(8) . . . . ?
C6 C20 C66 C79 -1.7(15) . . . . ?
C6 C27 C63 C50 1.1(15) . . . . ?
C6 C61 C39 C79 -5.1(17) . . . . ?
C8 C50 C57 C61 177.9(9) . . . . ?
C8 C50 C63 C27 -177.8(8) . . . . ?
N11 C78 C69 S6 -0.5(13) . . . . ?
N11 C78 C69 N46 -179.7(8) . . . . ?
C12 C42 C58 N10 -0.7(14) . . . . ?
C12 C62 C21 N10 1.2(16) . . . . ?
C14 C18 C74 S4 -2.1(12) . . . . ?
C14 C18 C74 N3 176.5(8) . . . . ?
C14 C18 C53 C32 0.3(14) . . . . ?
C16 C22 C28 C34 1.1(13) . . . . ?
C16 C22 C54 S1 -5.9(12) . . . . ?
C16 C22 C54 N9 176.1(8) . . . . ?
C18 C14 C48 N8 -0.2(13) . . . . ?
C20 C6 C27 C63 179.0(9) . . . . ?
C20 C6 C61 C57 -178.9(9) . . . . ?
C20 C6 C61 C39 2.9(14) . . . . ?
C20 C66 C79 C39 -0.5(16) . . . . ?
O11 C23 C29 C17 4.7(15) . . . . ?
O11 C23 C29 C77 180.0(10) . . . . ?
C22 C28 C34 N6 -1.8(14) . . . . ?
N7 C30 C76 C68 -179.6(9) . . . . ?
N7 C30 C76 C51 0.6(14) . . . . ?
N7 C64 C59 S3 0.3(13) . . . . ?
N7 C64 C59 N9 -177.4(8) . . . . ?
C26 N5 C70 C51 2.2(14) . . . . ?
C26 C68 C76 C30 179.2(8) . . . . ?
C26 C68 C76 C51 -1.0(14) . . . . ?
C28 C22 C54 S1 174.7(7) . . . . ?
C28 C22 C54 N9 -3.3(14) . . . . ?
C30 S3 C59 N9 176.7(11) . . . . ?
C30 S3 C59 C64 -0.5(8) . . . . ?
C30 N7 C64 S1 -178.0(7) . . . . ?
C30 N7 C64 C59 0.1(13) . . . . ?
C30 C76 C51 C70 -178.6(8) . . . . ?
C32 N8 C48 C14 0.6(12) . . . . ?
C34 N6 C4 C16 -2.7(12) . . . . ?
C36 C52 C5 C41 178.5(8) . . . . ?
C38 S6 C69 N46 179.2(9) . . . . ?
C38 S6 C69 C78 0.1(8) . . . . ?
C38 N11 C78 S5 -178.7(8) . . . . ?
C38 N11 C78 C69 0.8(13) . . . . ?
C38 C12 C42 C58 -178.8(9) . . . . ?
C38 C12 C62 C21 178.5(9) . . . . ?
C42 C12 C38 S6 177.7(7) . . . . ?
C42 C12 C38 N11 -4.2(14) . . . . ?
C42 C12 C62 C21 -0.7(14) . . . . ?
C44 S5 C78 N11 -179.8(9) . . . . ?
C44 S5 C78 C69 0.7(8) . . . . ?
C44 N46 C69 S6 -179.7(7) . . . . ?
C44 N46 C69 C78 -0.7(12) . . . . ?
C44 C72 C25 C11 178.6(9) . . . . ?
C44 C72 C31 C65 -177.4(9) . . . . ?
N46 C44 C72 C25 3.0(14) . . . . ?
N46 C44 C72 C31 178.7(9) . . . . ?
C48 N8 C32 C53 -0.7(13) . . . . ?
C48 C14 C18 C74 178.9(8) . . . . ?
C48 C14 C18 C53 -0.3(13) . . . . ?
C50 C57 C61 C6 -1.3(15) . . . . ?
C50 C57 C61 C39 176.8(10) . . . . ?
C52 C5 C41 C41 0.8(16) . . . 5_676 ?
C52 C5 C41 C9 178.6(9) . . . . ?
C52 C3 C9 C41 5.2(15) 5_676 . . . ?
C54 S1 C64 N7 178.7(9) . . . . ?
C54 S1 C64 C59 0.4(8) . . . . ?
C54 C22 C28 C34 -179.5(8) . . . . ?
C54 N9 C59 S3 -179.5(9) . . . . ?
C54 N9 C59 C64 -2.4(13) . . . . ?
C56 C33 C37 C35 178.3(10) . . . . ?
C58 N10 C21 C62 -1.3(13) . . . . ?
C60 S2 C47 N2 -2.1(8) . . . . ?
C60 S2 C47 C40 -178.3(7) . . . . ?
C60 N3 C74 S4 -0.3(10) . . . . ?
C60 N3 C74 C18 -179.0(8) . . . . ?
C62 C12 C38 S6 -1.5(13) . . . . ?
C62 C12 C38 N11 176.6(9) . . . . ?
C62 C12 C42 C58 0.5(13) . . . . ?
C64 S1 C54 C22 -179.9(8) . . . . ?
C64 S1 C54 N9 -1.8(8) . . . . ?
C64 N7 C30 S3 -0.5(10) . . . . ?
C64 N7 C30 C76 179.7(8) . . . . ?
C68 C76 C51 C70 1.6(14) . . . . ?
C70 N5 C26 C68 -1.6(14) . . . . ?
C72 C44 N46 C69 177.5(8) . . . . ?
C72 C31 C65 N1 0.3(16) . . . . ?
C74 S4 C49 N2 179.7(10) . . . . ?
C74 S4 C49 C60 0.9(8) . . . . ?
C74 N3 C60 S2 -179.5(8) . . . . ?
C74 N3 C60 C49 1.1(13) . . . . ?
C74 C18 C53 C32 -179.0(8) . . . . ?
C78 S5 C44 N46 -1.2(7) . . . . ?
C78 S5 C44 C72 -177.6(8) . . . . ?
C78 N11 C38 S6 -0.6(10) . . . . ?
C78 N11 C38 C12 -178.9(9) . . . . ?
C80 C67 C73 C75 -179.3(10) . . . . ?
C5 C41 C9 C3 177.9(9) . . . . ?
C41 C41 C9 C3 -4.3(17) 5_676 . . . ?
C21 N10 C58 C42 1.0(13) . . . . ?
C43 N4 C45 C55 -5.9(14) . . . . ?
C11 N1 C65 C31 -0.3(14) . . . . ?
C45 N4 C43 C13 8.0(13) . . . . ?
C23 C29 C17 C71 175.3(10) . . . . ?
C23 C29 C77 C19 -177.2(10) . . . . ?
C47 S2 C60 N3 -178.4(10) . . . . ?
C47 S2 C60 C49 1.0(8) . . . . ?
C47 N2 C49 S4 179.5(8) . . . . ?
C47 N2 C49 C60 -1.7(13) . . . . ?
C47 C40 C13 C43 -177.2(8) . . . . ?
C47 C40 C55 C45 179.0(8) . . . . ?
C3 C52 C5 C41 -1.6(14) 5_676 . . . ?
C49 S4 C74 N3 -0.3(8) . . . . ?
C49 S4 C74 C18 178.3(8) . . . . ?
C49 N2 C47 S2 2.5(10) . . . . ?
C49 N2 C47 C40 178.7(8) . . . . ?
C25 C72 C31 C65 -1.2(14) . . . . ?
C13 C40 C47 S2 173.2(7) . . . . ?
C13 C40 C47 N2 -2.7(13) . . . . ?
C13 C40 C55 C45 3.8(13) . . . . ?
C53 C18 C74 S4 177.2(7) . . . . ?
C53 C18 C74 N3 -4.3(14) . . . . ?
C27 C6 C20 C66 179.1(9) . . . . ?
C27 C6 C61 C57 2.3(14) . . . . ?
C27 C6 C61 C39 -175.8(10) . . . . ?
C55 C40 C47 S2 -1.8(12) . . . . ?
C55 C40 C47 N2 -177.8(9) . . . . ?
C55 C40 C13 C43 -1.9(13) . . . . ?
C7 C2 C71 C17 -178.0(10) . . . . ?
C7 C2 C71 C75 4.4(16) . . . . ?
C7 C2 C19 C77 176.2(11) . . . . ?
C7 C67 C73 C75 2.2(18) . . . . ?
C57 C50 C63 C27 0.1(14) . . . . ?
C57 C61 C39 C79 176.9(10) . . . . ?
C29 C17 C71 C2 1.9(17) . . . . ?
C29 C17 C71 C75 179.3(11) . . . . ?
C59 S3 C30 N7 0.6(8) . . . . ?
C59 S3 C30 C76 -179.6(8) . . . . ?
C59 N9 C54 S1 2.7(11) . . . . ?
C59 N9 C54 C22 -179.1(8) . . . . ?
C15 C56 C33 C33 -4.1(16) . . . 5_777 ?
C15 C56 C33 C37 -177.9(9) . . . . ?
C15 C35 C37 C33 -0.8(17) 5_777 . . . ?
C61 C6 C20 C66 0.4(14) . . . . ?
C61 C6 C27 C63 -2.3(14) . . . . ?
C61 C39 C79 C66 3.9(18) . . . . ?
C31 C72 C25 C11 2.3(13) . . . . ?
C63 C50 C57 C61 0.1(14) . . . . ?
C2 C7 C67 C80 -178.1(10) . . . . ?
C2 C7 C67 C73 0.4(17) . . . . ?
C2 C71 C75 C73 -1.9(17) . . . . ?
C2 C19 C77 C29 1.8(18) . . . . ?
C65 N1 C11 C25 1.5(14) . . . . ?
C33 C56 C15 C24 -178.8(8) . . . . ?
C33 C56 C15 C35 0.4(13) . . . 5_777 ?
C33 C33 C37 C35 4.3(18) 5_777 . . . ?
C67 C7 C2 C71 -3.7(17) . . . . ?
C67 C7 C2 C19 -179.7(10) . . . . ?
C67 C73 C75 C71 -1.4(18) . . . . ?
C17 C29 C77 C19 -1.7(17) . . . . ?
C17 C71 C75 C73 -179.4(11) . . . . ?
C69 S6 C38 N11 0.4(7) . . . . ?
C69 S6 C38 C12 178.6(8) . . . . ?
C71 C2 C19 C77 0.1(17) . . . . ?
C19 C2 C71 C17 -1.8(16) . . . . ?
C19 C2 C71 C75 -179.4(10) . . . . ?
C77 C29 C17 C71 -0.1(16) . . . . ?

loop_
_smtbx_masks_void_nr
_smtbx_masks_void_average_x
_smtbx_masks_void_average_y
_smtbx_masks_void_average_z
_smtbx_masks_void_volume
_smtbx_masks_void_count_electrons
_smtbx_masks_void_content
1 -0.162 0.250 -0.323 1911.4 509.9 '16 C3H7N'
2 -0.050 0.250 -0.600 1911.4 509.9 '16 C3H7N'
3 0.112 0.750 0.723 1911.4 509.9 '16 C3H7N'
4 -0.467 0.750 0.065 1911.4 509.9 '16 C3H7N'
